data_7104867
loop_
_publ_author_name
'Fujii, Tatsuya'
'Naito, Asako'
'Yamaguchi, Syuhei'
'Wada, Akira'
'Funahashi, Yasuhiro'
'Jitsukawa, Koichiro'
'Nagatomo, Shigenori'
'Kitagawa, Teizo'
'Masuda, Hideki'

_publ_section_title
;
 Construction of a square-planar hydroperoxo-copper(II) complex inducing a
 higher catalytic reactivity
;
_journal_coden_ASTM CHCOFS
_journal_issue 21
_journal_name_full
;
 Chemical Communications (Cambridge, United Kingdom)
;
_journal_page_first 2700
_journal_page_last 2701
_journal_paper_doi 10.1039/b308073k
_journal_year 2003
_chemical_formula_sum 'C16 H23 Cl2 Cu N3 O9'
_chemical_formula_weight 535.82
_chemical_name_common Cu(II)-BPBA-MeOH
_space_group_IT_number 7
_symmetry_cell_setting monoclinic
_symmetry_Int_Tables_number 7
_symmetry_space_group_name_Hall 'P -2yc'
_symmetry_space_group_name_H-M 'P 1 c 1'
_audit_creation_date 'Sun Mar 30 07:35:08 2003'
_audit_creation_method 'by teXsan'
_cell_angle_alpha 90
_cell_angle_beta 106.171(2)
_cell_angle_gamma 90
_cell_formula_units_Z 8
_cell_length_a 13.7793(5)
_cell_length_b 19.3635(6)
_cell_length_c 17.3317(7)
_cell_measurement_reflns_used 15997
_cell_measurement_temperature 293.2
_cell_measurement_theta_max 27.5
_cell_measurement_theta_min 3.2
_cell_volume 4441.4(3)
_computing_cell_refinement CRYSTALCLEAR
_computing_data_collection CRYSTALCLEAR
_computing_data_reduction 'teXsan Ver. 1.11'
_computing_publication_material 'teXsan Ver. 1.11'
_computing_structure_refinement 'teXsan Ver. 1.10'
_computing_structure_solution SIR92
_diffrn_detector_area_resol_mean 14.62
_diffrn_measured_fraction_theta_full 1.8499
_diffrn_measured_fraction_theta_max 1.8499
_diffrn_measurement_device_type 'Rigaku/MSC Mercury CCD'
_diffrn_measurement_method \w
_diffrn_radiation_type 'Mo K\a'
_diffrn_radiation_wavelength 0.7107
_diffrn_reflns_av_R_equivalents 0.020
_diffrn_reflns_limit_h_max 17
_diffrn_reflns_limit_h_min -17
_diffrn_reflns_limit_k_max 25
_diffrn_reflns_limit_k_min -20
_diffrn_reflns_limit_l_max 22
_diffrn_reflns_limit_l_min -22
_diffrn_reflns_number 340
_diffrn_reflns_theta_full 27.48
_diffrn_reflns_theta_max 27.48
_exptl_absorpt_coefficient_mu 1.276
_exptl_absorpt_correction_T_max 0.682
_exptl_absorpt_correction_T_min 0.619
_exptl_absorpt_correction_type multi-scan
_exptl_absorpt_process_details '(Jacobson, 1998)'
_exptl_crystal_colour Blue
_exptl_crystal_density_diffrn 1.603
_exptl_crystal_density_method 'not measured'
_exptl_crystal_description Block
_exptl_crystal_size_max 0.300
_exptl_crystal_size_mid 0.300
_exptl_crystal_size_min 0.300
_refine_diff_density_max 0.80
_refine_diff_density_min -0.34
_refine_ls_extinction_method none
_refine_ls_goodness_of_fit_ref 1.551
_refine_ls_hydrogen_treatment noref
_refine_ls_number_parameters 1153
_refine_ls_number_reflns 17844
_refine_ls_R_factor_gt 0.0362
_refine_ls_shift/su_max 0.0383
_refine_ls_structure_factor_coef Fsqd
_refine_ls_weighting_details 'w = 1/[\s^2^(Fo^2^) + (0.05000(Max(Fo^2^,0) + 2Fc^2^)/3)^2^]'
_refine_ls_weighting_scheme calc
_refine_ls_wR_factor_ref 0.1001
_reflns_number_gt 17844
_reflns_number_total 18871
_reflns_threshold_expression F^2^>3.0\s(F^2^)
_cod_data_source_file b308073k.txt
_cod_data_source_block CuBpbaMeOH
_cod_original_formula_sum 'C16 H23 Cl2 Cu N3 O9 '
_cod_database_code 7104867

loop_
_symmetry_equiv_pos_as_xyz
x,y,z
x,-y,1/2+z

loop_
_atom_site_label
_atom_site_type_symbol
_atom_site_fract_x
_atom_site_fract_y
_atom_site_fract_z
_atom_site_U_iso_or_equiv
_atom_site_adp_type
_atom_site_occupancy
_atom_site_calc_flag
_atom_site_refinement_flags
_atom_site_disorder_assembly
_atom_site_disorder_group
Cu(1) Cu 0.4430(3) 0.51265(1) -0.2164(3) 0.01774(7) Uani 1.00 d . . .
Cu(2) Cu 0.4618(3) 0.01550(2) -0.1735(3) 0.02192(8) Uani 1.00 d . . .
Cu(3) Cu 0.9422(3) -0.23790(1) 0.1292(3) 0.01957(7) Uani 1.00 d . . .
Cu(4) Cu 0.9492(3) 0.26118(2) 0.1151(3) 0.02376(8) Uani 1.00 d . . .
Cl(1) Cl 0.7128(3) 0.49060(3) -0.2093(3) 0.0223(1) Uani 1.00 d . . .
Cl(2) Cl 0.1757(3) 0.43474(3) -0.1903(3) 0.0271(1) Uani 1.00 d . . .
Cl(3) Cl 0.2072(3) 0.31560(3) -0.3915(3) 0.0275(2) Uani 1.00 d . . .
Cl(4) Cl 0.6672(3) 0.25020(3) 0.1366(3) 0.0256(1) Uani 1.00 d . . .
Cl(5) Cl 1.1940(3) 0.18883(3) 0.1073(3) 0.0271(2) Uani 1.00 d . . .
Cl(6) Cl 0.7473(3) 0.00256(4) -0.1811(3) 0.0287(2) Uani 1.00 d . . .
Cl(7) Cl 0.2105(3) -0.05026(4) -0.1670(3) 0.0273(1) Uani 1.00 d . . .
Cl(8) Cl 0.6545(3) -0.24570(3) 0.1001(3) 0.0230(1) Uani 1.00 d . . .
O(1) O 0.4225(3) 0.41626(9) -0.2621(3) 0.0268(5) Uani 1.00 d . . .
O(2) O 0.4440(3) -0.08779(10) -0.1849(3) 0.0341(5) Uani 1.00 d . . .
O(3) O 0.9516(3) -0.33574(10) 0.1678(3) 0.0330(5) Uani 1.00 d . . .
O(4) O 0.9661(4) 0.1583(1) 0.1349(3) 0.0419(6) Uani 1.00 d . . .
O(5) O 0.6138(4) 0.5212(1) -0.2416(3) 0.0315(5) Uani 1.00 d . . .
O(6) O 0.7117(4) 0.4225(1) -0.2412(3) 0.0456(6) Uani 1.00 d . . .
O(7) O 0.7363(4) 0.4885(1) -0.1239(3) 0.0414(6) Uani 1.00 d . . .
O(8) O 0.7849(4) 0.5324(1) -0.2331(3) 0.0503(7) Uani 1.00 d . . .
O(9) O 0.2708(4) 0.4535(1) -0.2011(3) 0.0596(8) Uani 1.00 d . . .
O(10) O 0.1451(4) 0.4866(1) -0.1436(3) 0.0520(8) Uani 1.00 d . . .
O(11) O 0.1843(4) 0.3696(1) -0.1494(3) 0.0689(9) Uani 1.00 d . . .
O(12) O 0.1030(4) 0.4280(1) -0.2675(3) 0.0502(7) Uani 1.00 d . . .
O(13) O 0.2105(4) 0.3825(1) -0.4261(3) 0.0516(7) Uani 1.00 d . . .
O(14) O 0.2689(4) 0.3163(1) -0.3094(3) 0.0450(6) Uani 1.00 d . . .
O(15) O 0.2438(4) 0.2654(1) -0.4369(3) 0.0587(8) Uani 1.00 d . . .
O(16) O 0.1047(4) 0.2991(1) -0.3942(3) 0.0456(7) Uani 1.00 d . . .
O(17) O 0.6544(4) 0.3194(1) 0.1630(3) 0.0357(5) Uani 1.00 d . . .
O(18) O 0.7729(4) 0.2387(1) 0.1488(3) 0.0559(8) Uani 1.00 d . . .
O(19) O 0.6315(4) 0.2004(1) 0.1825(3) 0.0657(9) Uani 1.00 d . . .
O(20) O 0.6171(4) 0.2445(1) 0.0535(3) 0.0637(8) Uani 1.00 d . . .
O(21) O 1.1190(4) 0.2426(1) 0.0883(3) 0.0649(9) Uani 1.00 d . . .
O(22) O 1.2579(4) 0.1963(2) 0.1853(3) 0.077(1) Uani 1.00 d . . .
O(23) O 1.2516(4) 0.1906(1) 0.0516(3) 0.0515(7) Uani 1.00 d . . .
O(24) O 1.1413(4) 0.1237(1) 0.0993(3) 0.0506(7) Uani 1.00 d . . .
O(25) O 0.7871(4) 0.0259(2) -0.0999(3) 0.0585(8) Uani 1.00 d . . .
O(26) O 0.7630(4) 0.0547(2) -0.2339(3) 0.0734(10) Uani 1.00 d . . .
O(27) O 0.7926(5) -0.0594(2) -0.1953(4) 0.108(1) Uani 1.00 d . . .
O(28) O 0.6409(4) -0.0050(2) -0.2020(4) 0.086(1) Uani 1.00 d . . .
O(29) O 0.2938(4) -0.0018(1) -0.1429(3) 0.0581(9) Uani 1.00 d . . .
O(30) O 0.1527(4) -0.0359(2) -0.2468(3) 0.081(1) Uani 1.00 d . . .
O(31) O 0.1527(4) -0.0422(2) -0.1122(3) 0.0550(8) Uani 1.00 d . . .
O(32) O 0.2561(4) -0.1184(1) -0.1599(3) 0.0490(7) Uani 1.00 d . . .
O(33) O 0.7555(4) -0.2234(1) 0.1447(3) 0.0321(5) Uani 1.00 d . . .
O(34) O 0.6586(4) -0.3153(1) 0.0764(3) 0.0701(9) Uani 1.00 d . . .
O(35) O 0.5896(4) -0.2381(2) 0.1502(3) 0.0626(9) Uani 1.00 d . . .
O(36) O 0.6186(4) -0.2044(1) 0.0294(3) 0.0560(7) Uani 1.00 d . . .
N(1) N 0.4631(4) 0.61125(10) -0.1694(3) 0.0165(4) Uani 1.00 d . . .
N(2) N 0.5078(4) 0.4848(1) -0.1068(3) 0.0185(5) Uani 1.00 d . . .
N(3) N 0.3941(4) 0.5590(1) -0.3208(3) 0.0211(5) Uani 1.00 d . . .
N(4) N 0.4896(4) 0.1208(1) -0.1639(3) 0.0183(4) Uani 1.00 d . . .
N(5) N 0.5432(4) 0.0114(1) -0.0622(3) 0.0235(5) Uani 1.00 d . . .
N(6) N 0.4080(4) 0.0345(1) -0.2891(3) 0.0255(5) Uani 1.00 d . . .
N(7) N 0.9294(4) -0.1368(1) 0.0884(3) 0.0172(4) Uani 1.00 d . . .
N(8) N 0.9926(4) -0.1971(1) 0.2348(3) 0.0241(5) Uani 1.00 d . . .
N(9) N 0.8721(4) -0.2610(1) 0.0191(3) 0.0250(5) Uani 1.00 d . . .
N(10) N 0.9142(4) 0.3649(1) 0.0939(3) 0.0181(5) Uani 1.00 d . . .
N(11) N 1.0019(4) 0.2877(1) 0.2270(3) 0.0276(5) Uani 1.00 d . . .
N(12) N 0.8715(4) 0.2499(1) 0.0022(3) 0.0266(5) Uani 1.00 d . . .
C(1) C 0.5564(4) 0.6041(1) -0.1002(3) 0.0201(5) Uani 1.00 d . . .
C(2) C 0.5574(4) 0.5354(1) -0.0597(3) 0.0188(5) Uani 1.00 d . . .
C(3) C 0.6065(4) 0.5251(1) 0.0207(3) 0.0248(6) Uani 1.00 d . . .
C(4) C 0.6033(4) 0.4594(1) 0.0535(3) 0.0281(6) Uani 1.00 d . . .
C(5) C 0.5530(4) 0.4074(1) 0.0046(3) 0.0260(6) Uani 1.00 d . . .
C(6) C 0.5056(4) 0.4215(1) -0.0750(3) 0.0237(6) Uani 1.00 d . . .
C(7) C 0.4830(4) 0.6521(1) -0.2371(3) 0.0208(6) Uani 1.00 d . . .
C(8) C 0.4194(4) 0.6267(1) -0.3174(3) 0.0219(6) Uani 1.00 d . . .
C(9) C 0.3887(4) 0.6685(1) -0.3849(3) 0.0291(7) Uani 1.00 d . . .
C(10) C 0.3305(4) 0.6408(2) -0.4558(3) 0.0350(7) Uani 1.00 d . . .
C(11) C 0.3046(4) 0.5715(2) -0.4595(3) 0.0318(7) Uani 1.00 d . . .
C(12) C 0.3381(4) 0.5321(2) -0.3910(3) 0.0270(6) Uani 1.00 d . . .
C(13) C 0.3742(4) 0.6418(1) -0.1421(3) 0.0216(6) Uani 1.00 d . . .
C(14) C 0.3937(4) 0.7180(2) -0.1163(3) 0.0354(7) Uani 1.00 d . . .
C(15) C 0.2787(4) 0.6376(2) -0.2116(3) 0.0273(6) Uani 1.00 d . . .
C(16) C 0.3586(4) 0.6006(1) -0.0719(3) 0.0267(6) Uani 1.00 d . . .
C(17) C 0.4768(4) 0.3838(2) -0.3130(3) 0.0377(8) Uani 1.00 d . . .
C(18) C 0.5874(4) 0.1250(1) -0.0992(3) 0.0214(6) Uani 1.00 d . . .
C(19) C 0.5966(4) 0.0692(1) -0.0376(3) 0.0210(6) Uani 1.00 d . . .
C(20) C 0.6601(4) 0.0758(2) 0.0390(3) 0.0310(7) Uani 1.00 d . . .
C(21) C 0.6695(4) 0.0222(2) 0.0929(3) 0.0361(7) Uani 1.00 d . . .
C(22) C 0.6138(4) -0.0380(2) 0.0677(3) 0.0377(8) Uani 1.00 d . . .
C(23) C 0.5524(4) -0.0415(1) -0.0104(3) 0.0311(7) Uani 1.00 d . . .
C(24) C 0.5031(4) 0.1384(1) -0.2439(3) 0.0254(6) Uani 1.00 d . . .
C(25) C 0.4344(4) 0.0967(1) -0.3099(3) 0.0250(6) Uani 1.00 d . . .
C(26) C 0.4012(4) 0.1204(2) -0.3887(3) 0.0332(7) Uani 1.00 d . . .
C(27) C 0.3415(4) 0.0775(2) -0.4474(3) 0.0391(8) Uani 1.00 d . . .
C(28) C 0.3153(4) 0.0123(2) -0.4251(3) 0.0366(7) Uani 1.00 d . . .
C(29) C 0.3482(4) -0.0075(2) -0.3455(3) 0.0331(7) Uani 1.00 d . . .
C(30) C 0.4082(4) 0.1667(1) -0.1434(3) 0.0232(6) Uani 1.00 d . . .
C(31) C 0.4389(4) 0.2433(1) -0.1370(3) 0.0327(7) Uani 1.00 d . . .
C(32) C 0.3085(4) 0.1591(1) -0.2092(3) 0.0281(6) Uani 1.00 d . . .
C(33) C 0.3950(4) 0.1435(2) -0.0621(3) 0.0329(7) Uani 1.00 d . . .
C(34) C 0.4974(4) -0.1341(2) -0.2228(4) 0.049(1) Uani 1.00 d . . .
C(35) C 0.9108(4) -0.0999(1) 0.1590(3) 0.0235(6) Uani 1.00 d . . .
C(36) C 0.9732(4) -0.1306(1) 0.2367(3) 0.0247(6) Uani 1.00 d . . .
C(37) C 1.0079(4) -0.0908(2) 0.3070(3) 0.0385(8) Uani 1.00 d . . .
C(38) C 1.0636(4) -0.1234(2) 0.3749(3) 0.0502(9) Uani 1.00 d . . .
C(39) C 1.0842(4) -0.1925(2) 0.3740(3) 0.0470(8) Uani 1.00 d . . .
C(40) C 1.0480(4) -0.2294(2) 0.3023(3) 0.0346(7) Uani 1.00 d . . .
C(41) C 0.8370(4) -0.1389(1) 0.0181(3) 0.0249(6) Uani 1.00 d . . .
C(42) C 0.8280(4) -0.2071(2) -0.0253(3) 0.0281(6) Uani 1.00 d . . .
C(43) C 0.7746(4) -0.2150(2) -0.1067(3) 0.0454(8) Uani 1.00 d . . .
C(44) C 0.7685(4) -0.2806(2) -0.1393(3) 0.0544(10) Uani 1.00 d . . .
C(45) C 0.8140(4) -0.3368(2) -0.0927(3) 0.0486(9) Uani 1.00 d . . .
C(46) C 0.8652(4) -0.3245(2) -0.0143(3) 0.0372(8) Uani 1.00 d . . .
C(47) C 1.0209(4) -0.1079(1) 0.0642(3) 0.0227(6) Uani 1.00 d . . .
C(48) C 1.0346(4) -0.1475(1) -0.0080(3) 0.0275(6) Uani 1.00 d . . .
C(49) C 1.0076(4) -0.0304(1) 0.0431(3) 0.0343(7) Uani 1.00 d . . .
C(50) C 1.1168(4) -0.1174(1) 0.1340(3) 0.0258(6) Uani 1.00 d . . .
C(51) C 0.8855(4) -0.3669(2) 0.2095(3) 0.0435(9) Uani 1.00 d . . .
C(52) C 0.9002(4) 0.3878(1) 0.1731(3) 0.0247(6) Uani 1.00 d . . .
C(53) C 0.9713(4) 0.3506(2) 0.2424(3) 0.0261(6) Uani 1.00 d . . .
C(54) C 1.0007(4) 0.3775(2) 0.3201(3) 0.0391(8) Uani 1.00 d . . .
C(55) C 1.0623(4) 0.3377(2) 0.3813(3) 0.0474(9) Uani 1.00 d . . .
C(56) C 1.0929(4) 0.2737(2) 0.3640(3) 0.0485(8) Uani 1.00 d . . .
C(57) C 1.0636(4) 0.2497(2) 0.2871(3) 0.0389(8) Uani 1.00 d . . .
C(58) C 0.8139(4) 0.3620(1) 0.0312(3) 0.0218(6) Uani 1.00 d . . .
C(59) C 0.8113(4) 0.3041(1) -0.0270(3) 0.0255(6) Uani 1.00 d . . .
C(60) C 0.7499(4) 0.3062(2) -0.1058(3) 0.0348(7) Uani 1.00 d . . .
C(61) C 0.7533(4) 0.2522(2) -0.1557(3) 0.0432(8) Uani 1.00 d . . .
C(62) C 0.8163(4) 0.1969(2) -0.1263(3) 0.0462(9) Uani 1.00 d . . .
C(63) C 0.8738(4) 0.1963(2) -0.0466(3) 0.0380(8) Uani 1.00 d . . .
C(64) C 0.9896(4) 0.4122(1) 0.0670(3) 0.0236(6) Uani 1.00 d . . .
C(65) C 1.0047(4) 0.3847(2) -0.0117(3) 0.0330(7) Uani 1.00 d . . .
C(66) C 0.9524(4) 0.4870(1) 0.0541(3) 0.0369(8) Uani 1.00 d . . .
C(67) C 1.0899(4) 0.4107(1) 0.1325(3) 0.0285(6) Uani 1.00 d . . .
C(68) C 0.9211(4) 0.1157(2) 0.1853(4) 0.050(1) Uani 1.00 d . . .
H(1) H 0.6154 0.6075 -0.1188 0.0251 Uiso 1.00 calc . . .
H(2) H 0.5586 0.6397 -0.0619 0.0251 Uiso 1.00 calc . . .
H(3) H 0.6433 0.5624 0.0534 0.0292 Uiso 1.00 calc . . .
H(4) H 0.6365 0.4508 0.1096 0.0327 Uiso 1.00 calc . . .
H(5) H 0.5530 0.3614 0.0259 0.0309 Uiso 1.00 calc . . .
H(6) H 0.4707 0.3857 -0.1088 0.0286 Uiso 1.00 calc . . .
H(7) H 0.4683 0.6993 -0.2309 0.0262 Uiso 1.00 calc . . .
H(8) H 0.5532 0.6480 -0.2349 0.0262 Uiso 1.00 calc . . .
H(9) H 0.4077 0.7167 -0.3817 0.0375 Uiso 1.00 calc . . .
H(10) H 0.3094 0.6689 -0.5024 0.0412 Uiso 1.00 calc . . .
H(11) H 0.2639 0.5514 -0.5081 0.0407 Uiso 1.00 calc . . .
H(12) H 0.3239 0.4835 -0.3917 0.0326 Uiso 1.00 calc . . .
H(13) H 0.4545 0.7209 -0.0725 0.0450 Uiso 1.00 calc . . .
H(14) H 0.4028 0.7443 -0.1599 0.0450 Uiso 1.00 calc . . .
H(15) H 0.3392 0.7351 -0.0995 0.0450 Uiso 1.00 calc . . .
H(16) H 0.2242 0.6555 -0.1946 0.0330 Uiso 1.00 calc . . .
H(17) H 0.2880 0.6652 -0.2549 0.0330 Uiso 1.00 calc . . .
H(18) H 0.2671 0.5916 -0.2279 0.0330 Uiso 1.00 calc . . .
H(19) H 0.3044 0.6189 -0.0547 0.0322 Uiso 1.00 calc . . .
H(20) H 0.3456 0.5534 -0.0865 0.0322 Uiso 1.00 calc . . .
H(21) H 0.4190 0.6022 -0.0267 0.0322 Uiso 1.00 calc . . .
H(22) H 0.4544 0.3387 -0.3266 0.0467 Uiso 1.00 calc . . .
H(23) H 0.4686 0.4108 -0.3610 0.0467 Uiso 1.00 calc . . .
H(24) H 0.5486 0.3829 -0.2858 0.0467 Uiso 1.00 calc . . .
H(25) H 0.6431 0.1206 -0.1229 0.0269 Uiso 1.00 calc . . .
H(26) H 0.5937 0.1689 -0.0732 0.0269 Uiso 1.00 calc . . .
H(27) H 0.6990 0.1181 0.0556 0.0386 Uiso 1.00 calc . . .
H(28) H 0.7146 0.0251 0.1468 0.0436 Uiso 1.00 calc . . .
H(29) H 0.6191 -0.0764 0.1033 0.0465 Uiso 1.00 calc . . .
H(30) H 0.5178 -0.0831 -0.0272 0.0373 Uiso 1.00 calc . . .
H(31) H 0.4903 0.1861 -0.2537 0.0323 Uiso 1.00 calc . . .
H(32) H 0.5723 0.1292 -0.2427 0.0323 Uiso 1.00 calc . . .
H(33) H 0.4199 0.1657 -0.4027 0.0396 Uiso 1.00 calc . . .
H(34) H 0.3205 0.0926 -0.5013 0.0477 Uiso 1.00 calc . . .
H(35) H 0.2758 -0.0179 -0.4646 0.0443 Uiso 1.00 calc . . .
H(36) H 0.3293 -0.0519 -0.3293 0.0420 Uiso 1.00 calc . . .
H(37) H 0.5024 0.2495 -0.0960 0.0404 Uiso 1.00 calc . . .
H(38) H 0.4490 0.2586 -0.1868 0.0404 Uiso 1.00 calc . . .
H(39) H 0.3895 0.2708 -0.1241 0.0404 Uiso 1.00 calc . . .
H(40) H 0.2589 0.1864 -0.1963 0.0348 Uiso 1.00 calc . . .
H(41) H 0.3188 0.1741 -0.2587 0.0348 Uiso 1.00 calc . . .
H(42) H 0.2891 0.1120 -0.2136 0.0348 Uiso 1.00 calc . . .
H(43) H 0.3458 0.1703 -0.0489 0.0383 Uiso 1.00 calc . . .
H(44) H 0.3763 0.0959 -0.0655 0.0383 Uiso 1.00 calc . . .
H(45) H 0.4584 0.1482 -0.0215 0.0383 Uiso 1.00 calc . . .
H(46) H 0.4748 -0.1799 -0.2191 0.0586 Uiso 1.00 calc . . .
H(47) H 0.4869 -0.1215 -0.2771 0.0586 Uiso 1.00 calc . . .
H(48) H 0.5685 -0.1318 -0.1959 0.0586 Uiso 1.00 calc . . .
H(49) H 0.9292 -0.0527 0.1570 0.0296 Uiso 1.00 calc . . .
H(50) H 0.8422 -0.1036 0.1568 0.0296 Uiso 1.00 calc . . .
H(51) H 0.9929 -0.0430 0.3082 0.0458 Uiso 1.00 calc . . .
H(52) H 1.0909 -0.0980 0.4238 0.0601 Uiso 1.00 calc . . .
H(53) H 1.1235 -0.2151 0.4221 0.0556 Uiso 1.00 calc . . .
H(54) H 1.0627 -0.2775 0.3013 0.0449 Uiso 1.00 calc . . .
H(55) H 0.7797 -0.1316 0.0361 0.0297 Uiso 1.00 calc . . .
H(56) H 0.8425 -0.1023 -0.0181 0.0297 Uiso 1.00 calc . . .
H(57) H 0.7431 -0.1759 -0.1376 0.0577 Uiso 1.00 calc . . .
H(58) H 0.7341 -0.2867 -0.1942 0.0667 Uiso 1.00 calc . . .
H(59) H 0.8119 -0.3828 -0.1137 0.0567 Uiso 1.00 calc . . .
H(60) H 0.8975 -0.3631 0.0192 0.0473 Uiso 1.00 calc . . .
H(61) H 1.0462 -0.1951 0.0058 0.0324 Uiso 1.00 calc . . .
H(62) H 0.9770 -0.1424 -0.0512 0.0324 Uiso 1.00 calc . . .
H(63) H 1.0926 -0.1298 -0.0216 0.0324 Uiso 1.00 calc . . .
H(64) H 1.0657 -0.0132 0.0285 0.0434 Uiso 1.00 calc . . .
H(65) H 0.9497 -0.0239 -0.0017 0.0434 Uiso 1.00 calc . . .
H(66) H 0.9998 -0.0045 0.0873 0.0434 Uiso 1.00 calc . . .
H(67) H 1.1283 -0.1653 0.1465 0.0318 Uiso 1.00 calc . . .
H(68) H 1.1742 -0.0996 0.1192 0.0318 Uiso 1.00 calc . . .
H(69) H 1.1107 -0.0935 0.1801 0.0318 Uiso 1.00 calc . . .
H(70) H 0.8912 -0.3426 0.2590 0.0521 Uiso 1.00 calc . . .
H(71) H 0.8180 -0.3649 0.1775 0.0521 Uiso 1.00 calc . . .
H(72) H 0.9045 -0.4138 0.2224 0.0521 Uiso 1.00 calc . . .
H(73) H 0.9140 0.4367 0.1794 0.0310 Uiso 1.00 calc . . .
H(74) H 0.8333 0.3797 0.1738 0.0310 Uiso 1.00 calc . . .
H(75) H 0.9794 0.4227 0.3308 0.0465 Uiso 1.00 calc . . .
H(76) H 1.0845 0.3545 0.4359 0.0553 Uiso 1.00 calc . . .
H(77) H 1.1354 0.2457 0.4065 0.0575 Uiso 1.00 calc . . .
H(78) H 1.0886 0.2052 0.2750 0.0488 Uiso 1.00 calc . . .
H(79) H 0.7625 0.3548 0.0571 0.0266 Uiso 1.00 calc . . .
H(80) H 0.8027 0.4044 0.0028 0.0266 Uiso 1.00 calc . . .
H(81) H 0.7064 0.3448 -0.1244 0.0422 Uiso 1.00 calc . . .
H(82) H 0.7149 0.2512 -0.2101 0.0521 Uiso 1.00 calc . . .
H(83) H 0.8230 0.1588 -0.1594 0.0545 Uiso 1.00 calc . . .
H(84) H 0.9156 0.1567 -0.0258 0.0478 Uiso 1.00 calc . . .
H(85) H 1.0286 0.3380 -0.0048 0.0412 Uiso 1.00 calc . . .
H(86) H 0.9426 0.3858 -0.0531 0.0412 Uiso 1.00 calc . . .
H(87) H 1.0533 0.4120 -0.0280 0.0412 Uiso 1.00 calc . . .
H(88) H 1.0018 0.5147 0.0392 0.0434 Uiso 1.00 calc . . .
H(89) H 0.8909 0.4889 0.0131 0.0434 Uiso 1.00 calc . . .
H(90) H 0.9429 0.5049 0.1028 0.0434 Uiso 1.00 calc . . .
H(91) H 1.1167 0.3651 0.1403 0.0355 Uiso 1.00 calc . . .
H(92) H 1.1387 0.4401 0.1186 0.0355 Uiso 1.00 calc . . .
H(93) H 1.0814 0.4270 0.1826 0.0355 Uiso 1.00 calc . . .
H(94) H 0.8502 0.1182 0.1666 0.0610 Uiso 1.00 calc . . .
H(95) H 0.9423 0.0688 0.1837 0.0610 Uiso 1.00 calc . . .
H(96) H 0.9434 0.1317 0.2394 0.0610 Uiso 1.00 calc . . .

loop_
_atom_site_aniso_label
_atom_site_aniso_U_11
_atom_site_aniso_U_22
_atom_site_aniso_U_33
_atom_site_aniso_U_12
_atom_site_aniso_U_13
_atom_site_aniso_U_23
Cu(1) 0.0195(1) 0.0169(1) 0.0154(1) 0.0000(1) 0.0024(1) -0.0011(1)
Cu(2) 0.0243(2) 0.0169(1) 0.0234(2) -0.0014(1) 0.0049(1) -0.0018(1)
Cu(3) 0.0227(1) 0.0165(1) 0.0186(1) -0.0010(1) 0.0041(1) 0.0006(1)
Cu(4) 0.0232(2) 0.0181(1) 0.0299(2) 0.0022(1) 0.0073(1) 0.0020(1)
Cl(1) 0.0199(3) 0.0234(3) 0.0256(3) 0.0009(2) 0.0097(2) 0.0008(2)
Cl(2) 0.0255(3) 0.0285(3) 0.0255(3) -0.0043(2) 0.0041(2) -0.0047(2)
Cl(3) 0.0247(3) 0.0321(3) 0.0249(3) -0.0077(2) 0.0058(2) -0.0050(2)
Cl(4) 0.0295(3) 0.0241(3) 0.0230(3) -0.0008(2) 0.0069(2) 0.0030(2)
Cl(5) 0.0268(3) 0.0289(3) 0.0272(3) 0.0031(2) 0.0101(2) -0.0013(2)
Cl(6) 0.0341(3) 0.0264(3) 0.0286(3) 0.0039(3) 0.0136(3) -0.0009(3)
Cl(7) 0.0278(3) 0.0305(3) 0.0244(3) 0.0001(2) 0.0087(2) 0.0049(2)
Cl(8) 0.0240(3) 0.0214(3) 0.0247(3) -0.0032(2) 0.0084(2) -0.0027(2)
O(1) 0.0289(9) 0.0222(8) 0.0297(9) -0.0039(7) 0.0087(8) -0.0066(7)
O(2) 0.029(1) 0.0224(9) 0.053(1) -0.0031(7) 0.0155(9) -0.0066(9)
O(3) 0.030(1) 0.0229(9) 0.051(1) 0.0027(8) 0.0190(9) 0.0136(9)
O(4) 0.034(1) 0.0188(9) 0.076(2) 0.0049(8) 0.021(1) 0.0072(10)
O(5) 0.0241(9) 0.039(1) 0.032(1) 0.0096(8) 0.0095(8) 0.0059(8)
O(6) 0.041(1) 0.032(1) 0.062(2) 0.0055(9) 0.010(1) -0.015(1)
O(7) 0.037(1) 0.057(1) 0.028(1) 0.0081(10) 0.0062(9) 0.0050(10)
O(8) 0.038(1) 0.061(2) 0.058(1) -0.019(1) 0.023(1) 0.011(1)
O(9) 0.032(1) 0.062(2) 0.093(2) -0.023(1) 0.030(1) -0.040(2)
O(10) 0.055(2) 0.052(1) 0.059(2) -0.002(1) 0.032(1) -0.023(1)
O(11) 0.120(3) 0.039(1) 0.039(1) -0.004(2) 0.008(2) 0.008(1)
O(12) 0.046(1) 0.046(1) 0.041(1) -0.011(1) -0.017(1) -0.005(1)
O(13) 0.064(2) 0.043(1) 0.043(1) -0.017(1) 0.007(1) 0.012(1)
O(14) 0.052(1) 0.044(1) 0.030(1) -0.008(1) -0.0048(10) 0.0043(9)
O(15) 0.047(1) 0.064(2) 0.071(2) -0.005(1) 0.026(1) -0.032(1)
O(16) 0.028(1) 0.048(1) 0.066(2) -0.0159(9) 0.022(1) -0.020(1)
O(17) 0.048(1) 0.034(1) 0.0259(10) 0.0103(9) 0.0112(9) -0.0026(8)
O(18) 0.039(1) 0.055(2) 0.079(2) 0.017(1) 0.026(1) 0.011(1)
O(19) 0.084(2) 0.054(2) 0.067(2) -0.023(1) 0.035(2) 0.021(1)
O(20) 0.096(2) 0.035(1) 0.038(1) 0.003(1) -0.018(1) -0.011(1)
O(21) 0.051(2) 0.033(1) 0.125(3) 0.013(1) 0.048(2) 0.015(1)
O(22) 0.088(2) 0.097(2) 0.032(1) -0.022(2) -0.006(1) -0.002(1)
O(23) 0.045(1) 0.076(2) 0.040(1) -0.010(1) 0.023(1) -0.012(1)
O(24) 0.041(1) 0.027(1) 0.089(2) 0.0016(9) 0.027(1) -0.006(1)
O(25) 0.070(2) 0.074(2) 0.024(1) 0.028(1) 0.002(1) 0.001(1)
O(26) 0.126(3) 0.066(2) 0.031(1) -0.060(2) 0.027(2) -0.011(1)
O(27) 0.152(4) 0.069(2) 0.095(3) 0.073(2) 0.021(3) -0.017(2)
O(28) 0.048(2) 0.119(3) 0.105(3) -0.032(2) 0.045(2) -0.067(2)
O(29) 0.051(2) 0.039(1) 0.094(2) -0.012(1) 0.036(2) -0.011(1)
O(30) 0.090(2) 0.120(3) 0.023(1) 0.034(2) 0.001(1) 0.011(2)
O(31) 0.054(2) 0.077(2) 0.043(1) 0.025(1) 0.028(1) 0.020(1)
O(32) 0.053(1) 0.026(1) 0.071(2) -0.0004(10) 0.023(1) -0.002(1)
O(33) 0.0284(10) 0.035(1) 0.0315(10) -0.0097(8) 0.0057(8) -0.0015(8)
O(34) 0.072(2) 0.029(1) 0.089(2) 0.003(1) -0.011(2) -0.031(1)
O(35) 0.035(1) 0.113(2) 0.047(1) 0.001(1) 0.024(1) -0.015(1)
O(36) 0.044(1) 0.068(2) 0.045(1) -0.014(1) -0.006(1) 0.027(1)
N(1) 0.0179(9) 0.0163(9) 0.0152(9) 0.0014(7) 0.0044(7) 0.0006(7)
N(2) 0.0157(9) 0.0209(10) 0.0176(9) 0.0000(7) 0.0026(7) -0.0013(7)
N(3) 0.0176(9) 0.026(1) 0.0180(9) 0.0054(8) 0.0026(7) -0.0006(8)
N(4) 0.0185(9) 0.0214(9) 0.0139(8) -0.0016(7) 0.0030(7) -0.0011(7)
N(5) 0.025(1) 0.026(1) 0.0207(10) 0.0053(8) 0.0077(8) 0.0047(8)
N(6) 0.027(1) 0.027(1) 0.0224(10) -0.0030(9) 0.0064(9) -0.0083(9)
N(7) 0.0142(9) 0.0194(9) 0.0165(9) -0.0003(7) 0.0017(7) 0.0025(7)
N(8) 0.021(1) 0.033(1) 0.0180(9) -0.0016(9) 0.0049(8) 0.0026(8)
N(9) 0.020(1) 0.032(1) 0.0237(10) -0.0080(8) 0.0068(8) -0.0086(8)
N(10) 0.0166(9) 0.0196(9) 0.0177(9) 0.0011(7) 0.0043(7) -0.0015(7)
N(11) 0.022(1) 0.032(1) 0.026(1) -0.0034(9) 0.0030(9) 0.0116(9)
N(12) 0.028(1) 0.027(1) 0.029(1) -0.0064(9) 0.0142(9) -0.0105(9)
C(1) 0.018(1) 0.020(1) 0.021(1) -0.0032(9) 0.0033(9) -0.0017(9)
C(2) 0.0140(10) 0.024(1) 0.018(1) 0.0018(9) 0.0047(8) 0.0000(9)
C(3) 0.024(1) 0.027(1) 0.020(1) 0.0012(10) 0.0018(9) -0.0058(9)
C(4) 0.032(1) 0.031(1) 0.018(1) 0.012(1) 0.0032(10) 0.0059(10)
C(5) 0.027(1) 0.023(1) 0.029(1) 0.0021(9) 0.0084(10) 0.0054(10)
C(6) 0.024(1) 0.020(1) 0.025(1) -0.0007(9) 0.0041(9) 0.0038(9)
C(7) 0.022(1) 0.020(1) 0.020(1) -0.0021(9) 0.0067(9) 0.0025(9)
C(8) 0.021(1) 0.026(1) 0.020(1) 0.0045(9) 0.0086(9) 0.0030(9)
C(9) 0.031(1) 0.033(1) 0.026(1) 0.006(1) 0.011(1) 0.008(1)
C(10) 0.033(1) 0.051(2) 0.021(1) 0.012(1) 0.008(1) 0.011(1)
C(11) 0.026(1) 0.050(2) 0.017(1) 0.008(1) 0.0020(10) -0.003(1)
C(12) 0.022(1) 0.036(1) 0.022(1) 0.001(1) 0.0046(9) -0.008(1)
C(13) 0.020(1) 0.023(1) 0.022(1) 0.0064(9) 0.0061(9) -0.0031(9)
C(14) 0.039(2) 0.025(1) 0.042(2) 0.004(1) 0.012(1) -0.011(1)
C(15) 0.017(1) 0.039(2) 0.026(1) 0.004(1) 0.0052(9) 0.001(1)
C(16) 0.022(1) 0.037(1) 0.024(1) 0.004(1) 0.0102(10) -0.001(1)
C(17) 0.032(2) 0.036(2) 0.048(2) -0.004(1) 0.017(1) -0.016(1)
C(18) 0.020(1) 0.024(1) 0.018(1) -0.0035(9) 0.0017(8) 0.0002(9)
C(19) 0.021(1) 0.024(1) 0.020(1) 0.0036(9) 0.0073(9) 0.0011(9)
C(20) 0.030(1) 0.036(1) 0.024(1) 0.004(1) 0.002(1) 0.000(1)
C(21) 0.035(2) 0.047(2) 0.024(1) 0.009(1) 0.003(1) 0.006(1)
C(22) 0.036(2) 0.043(2) 0.034(1) 0.009(1) 0.010(1) 0.020(1)
C(23) 0.034(1) 0.026(1) 0.035(1) 0.001(1) 0.011(1) 0.007(1)
C(24) 0.030(1) 0.030(1) 0.016(1) -0.010(1) 0.0049(9) 0.0009(9)
C(25) 0.021(1) 0.036(1) 0.018(1) -0.0005(10) 0.0064(9) -0.0083(9)
C(26) 0.032(1) 0.048(2) 0.019(1) -0.004(1) 0.005(1) 0.005(1)
C(27) 0.031(1) 0.066(2) 0.020(1) -0.001(1) 0.006(1) -0.007(1)
C(28) 0.027(1) 0.054(2) 0.026(1) -0.002(1) 0.004(1) -0.019(1)
C(29) 0.029(1) 0.030(1) 0.037(1) -0.001(1) 0.005(1) -0.013(1)
C(30) 0.022(1) 0.023(1) 0.023(1) 0.0022(9) 0.0038(9) -0.0035(9)
C(31) 0.039(2) 0.018(1) 0.035(1) 0.003(1) 0.000(1) -0.006(1)
C(32) 0.020(1) 0.030(1) 0.030(1) 0.0045(10) -0.0001(10) -0.004(1)
C(33) 0.034(1) 0.039(2) 0.029(1) 0.005(1) 0.014(1) -0.001(1)
C(34) 0.037(2) 0.033(2) 0.080(3) -0.001(1) 0.022(2) -0.019(2)
C(35) 0.025(1) 0.020(1) 0.027(1) 0.0003(9) 0.0095(10) -0.0037(9)
C(36) 0.023(1) 0.032(1) 0.022(1) -0.0064(10) 0.0105(9) -0.0044(10)
C(37) 0.037(2) 0.052(2) 0.030(1) -0.020(1) 0.016(1) -0.022(1)
C(38) 0.041(2) 0.090(2) 0.021(1) -0.030(2) 0.009(1) -0.015(1)
C(39) 0.030(2) 0.088(2) 0.020(1) -0.011(2) 0.001(1) 0.011(1)
C(40) 0.024(1) 0.052(2) 0.024(1) -0.002(1) 0.000(1) 0.010(1)
C(41) 0.019(1) 0.031(1) 0.021(1) -0.0008(10) -0.0002(9) 0.0067(10)
C(42) 0.021(1) 0.043(1) 0.019(1) -0.011(1) 0.0036(9) -0.0032(10)
C(43) 0.032(2) 0.076(2) 0.024(1) -0.018(2) 0.001(1) 0.004(1)
C(44) 0.046(2) 0.091(2) 0.028(2) -0.041(2) 0.014(1) -0.028(1)
C(45) 0.042(2) 0.063(2) 0.046(2) -0.030(1) 0.022(1) -0.033(1)
C(46) 0.034(2) 0.038(2) 0.044(2) -0.014(1) 0.019(1) -0.017(1)
C(47) 0.018(1) 0.026(1) 0.023(1) -0.0014(9) 0.0040(9) 0.0028(9)
C(48) 0.026(1) 0.033(1) 0.024(1) -0.006(1) 0.0083(10) 0.000(1)
C(49) 0.033(1) 0.024(1) 0.047(2) -0.008(1) 0.012(1) 0.006(1)
C(50) 0.016(1) 0.037(1) 0.022(1) -0.0053(10) 0.0019(9) -0.001(1)
C(51) 0.037(2) 0.035(2) 0.068(2) 0.008(1) 0.030(2) 0.024(2)
C(52) 0.025(1) 0.030(1) 0.021(1) 0.0025(10) 0.0080(9) -0.0037(10)
C(53) 0.019(1) 0.039(1) 0.022(1) -0.0027(10) 0.0070(9) 0.0005(10)
C(54) 0.026(1) 0.071(2) 0.021(1) -0.005(1) 0.008(1) -0.008(1)
C(55) 0.026(1) 0.094(2) 0.021(1) -0.014(1) 0.006(1) 0.005(1)
C(56) 0.024(1) 0.080(2) 0.038(1) -0.005(1) 0.003(1) 0.035(1)
C(57) 0.024(1) 0.045(2) 0.044(2) -0.005(1) 0.003(1) 0.024(1)
C(58) 0.019(1) 0.021(1) 0.023(1) -0.0011(9) 0.0019(9) 0.0013(9)
C(59) 0.027(1) 0.029(1) 0.022(1) -0.0094(10) 0.0081(9) -0.0027(9)
C(60) 0.034(1) 0.043(2) 0.025(1) -0.013(1) 0.006(1) 0.001(1)
C(61) 0.048(2) 0.058(2) 0.027(1) -0.028(1) 0.015(1) -0.013(1)
C(62) 0.052(2) 0.057(2) 0.040(2) -0.031(1) 0.029(1) -0.028(1)
C(63) 0.043(2) 0.031(1) 0.048(2) -0.008(1) 0.026(1) -0.014(1)
C(64) 0.022(1) 0.022(1) 0.025(1) -0.0033(9) 0.0044(9) 0.0012(9)
C(65) 0.032(1) 0.042(2) 0.029(1) -0.014(1) 0.014(1) -0.004(1)
C(66) 0.034(2) 0.026(1) 0.042(2) -0.004(1) -0.002(1) 0.007(1)
C(67) 0.020(1) 0.033(1) 0.030(1) 0.000(1) 0.0040(10) 0.001(1)
C(68) 0.041(2) 0.029(2) 0.082(3) 0.002(1) 0.018(2) 0.019(2)

loop_
_atom_type_symbol
_atom_type_description
_atom_type_scat_dispersion_real
_atom_type_scat_dispersion_imag
_atom_type_scat_source
C C 0.003 0.002
;International Tables for Crystallography
(1992, Vol. C, Tables 4.2.6.8 and 6.1.1.1)
;
H H 0.000 0.000
;International Tables for Crystallography
(1992, Vol. C, Table 6.1.1.2)
;
Cl Cl 0.148 0.159
;International Tables for Crystallography
(1992, Vol. C, Tables 4.2.6.8 and 6.1.1.1)
;
Cu Cu 0.320 1.265
;International Tables for Crystallography
(1992, Vol. C, Tables 4.2.6.8 and 6.1.1.1)
;
N N 0.006 0.003
;International Tables for Crystallography
(1992, Vol. C, Tables 4.2.6.8 and 6.1.1.1)
;
O O 0.011 0.006
;International Tables for Crystallography
(1992, Vol. C, Tables 4.2.6.8 and 6.1.1.1)
;

loop_
_geom_angle_atom_site_label_1
_geom_angle_atom_site_label_2
_geom_angle_atom_site_label_3
_geom_angle
_geom_angle_site_symmetry_1
_geom_angle_site_symmetry_2
_geom_angle_site_symmetry_3
_geom_angle_publ_flag
O(1) Cu(1) N(1) 179.68(10) . . . yes
O(1) Cu(1) N(2) 96.0(1) . . . yes
O(1) Cu(1) N(3) 94.9(1) . . . yes
N(1) Cu(1) N(2) 84.01(10) . . . yes
N(1) Cu(1) N(3) 85.1(1) . . . yes
N(2) Cu(1) N(3) 167.8(1) . . . yes
O(2) Cu(2) N(4) 175.9(1) . . . yes
O(2) Cu(2) N(5) 94.4(1) . . . yes
O(2) Cu(2) N(6) 94.9(1) . . . yes
N(4) Cu(2) N(5) 85.3(1) . . . yes
N(4) Cu(2) N(6) 84.6(1) . . . yes
N(5) Cu(2) N(6) 165.3(1) . . . yes
O(3) Cu(3) N(7) 178.84(10) . . . yes
O(3) Cu(3) N(8) 95.6(1) . . . yes
O(3) Cu(3) N(9) 94.5(1) . . . yes
N(7) Cu(3) N(8) 84.9(1) . . . yes
N(7) Cu(3) N(9) 84.8(1) . . . yes
N(8) Cu(3) N(9) 167.2(1) . . . yes
O(4) Cu(4) N(10) 173.4(1) . . . yes
O(4) Cu(4) N(11) 95.6(1) . . . yes
O(4) Cu(4) N(12) 93.7(1) . . . yes
N(10) Cu(4) N(11) 85.7(1) . . . yes
N(10) Cu(4) N(12) 84.0(1) . . . yes
N(11) Cu(4) N(12) 166.8(1) . . . yes
O(5) Cl(1) O(6) 108.7(2) . . . yes
O(5) Cl(1) O(7) 109.3(2) . . . yes
O(5) Cl(1) O(8) 108.2(2) . . . yes
O(6) Cl(1) O(7) 110.6(2) . . . yes
O(6) Cl(1) O(8) 110.1(2) . . . yes
O(7) Cl(1) O(8) 109.9(2) . . . yes
O(9) Cl(2) O(10) 108.9(2) . . . yes
O(9) Cl(2) O(11) 109.8(3) . . . yes
O(9) Cl(2) O(12) 109.2(2) . . . yes
O(10) Cl(2) O(11) 109.6(2) . . . yes
O(10) Cl(2) O(12) 110.7(2) . . . yes
O(11) Cl(2) O(12) 108.7(2) . . . yes
O(13) Cl(3) O(14) 109.1(2) . . . yes
O(13) Cl(3) O(15) 109.1(2) . . . yes
O(13) Cl(3) O(16) 109.4(2) . . . yes
O(14) Cl(3) O(15) 110.4(2) . . . yes
O(14) Cl(3) O(16) 109.8(2) . . . yes
O(15) Cl(3) O(16) 109.1(2) . . . yes
O(17) Cl(4) O(18) 107.9(2) . . . yes
O(17) Cl(4) O(19) 111.1(2) . . . yes
O(17) Cl(4) O(20) 109.1(2) . . . yes
O(18) Cl(4) O(19) 108.0(2) . . . yes
O(18) Cl(4) O(20) 109.0(2) . . . yes
O(19) Cl(4) O(20) 111.6(2) . . . yes
O(21) Cl(5) O(22) 111.4(3) . . . yes
O(21) Cl(5) O(23) 109.3(2) . . . yes
O(21) Cl(5) O(24) 107.5(2) . . . yes
O(22) Cl(5) O(23) 109.6(2) . . . yes
O(22) Cl(5) O(24) 110.4(2) . . . yes
O(23) Cl(5) O(24) 108.6(2) . . . yes
O(25) Cl(6) O(26) 108.9(2) . . . yes
O(25) Cl(6) O(27) 112.0(3) . . . yes
O(25) Cl(6) O(28) 111.6(2) . . . yes
O(26) Cl(6) O(27) 109.8(3) . . . yes
O(26) Cl(6) O(28) 104.0(3) . . . yes
O(27) Cl(6) O(28) 110.2(3) . . . yes
O(29) Cl(7) O(30) 109.8(3) . . . yes
O(29) Cl(7) O(31) 106.5(2) . . . yes
O(29) Cl(7) O(32) 106.0(2) . . . yes
O(30) Cl(7) O(31) 111.5(2) . . . yes
O(30) Cl(7) O(32) 111.9(2) . . . yes
O(31) Cl(7) O(32) 110.9(2) . . . yes
O(33) Cl(8) O(34) 109.1(2) . . . yes
O(33) Cl(8) O(35) 108.5(2) . . . yes
O(33) Cl(8) O(36) 109.9(2) . . . yes
O(34) Cl(8) O(35) 111.1(3) . . . yes
O(34) Cl(8) O(36) 108.4(2) . . . yes
O(35) Cl(8) O(36) 109.8(2) . . . yes
Cu(1) O(1) C(17) 127.0(2) . . . yes
Cu(2) O(2) C(34) 127.0(2) . . . yes
Cu(3) O(3) C(51) 124.9(2) . . . yes
Cu(4) O(4) C(68) 127.6(2) . . . yes
Cu(1) N(1) C(1) 102.8(2) . . . yes
Cu(1) N(1) C(7) 102.3(2) . . . yes
Cu(1) N(1) C(13) 116.3(2) . . . yes
C(1) N(1) C(7) 111.8(2) . . . yes
C(1) N(1) C(13) 111.5(2) . . . yes
C(7) N(1) C(13) 111.7(2) . . . yes
Cu(1) N(2) C(2) 114.5(2) . . . yes
Cu(1) N(2) C(6) 126.7(2) . . . yes
C(2) N(2) C(6) 118.8(3) . . . yes
Cu(1) N(3) C(8) 112.5(2) . . . yes
Cu(1) N(3) C(12) 128.2(2) . . . yes
C(8) N(3) C(12) 119.2(3) . . . yes
Cu(2) N(4) C(18) 102.8(2) . . . yes
Cu(2) N(4) C(24) 102.6(2) . . . yes
Cu(2) N(4) C(30) 117.0(2) . . . yes
C(18) N(4) C(24) 111.4(2) . . . yes
C(18) N(4) C(30) 110.8(2) . . . yes
C(24) N(4) C(30) 111.6(2) . . . yes
Cu(2) N(5) C(19) 113.3(2) . . . yes
Cu(2) N(5) C(23) 128.0(2) . . . yes
C(19) N(5) C(23) 118.8(3) . . . yes
Cu(2) N(6) C(25) 112.9(2) . . . yes
Cu(2) N(6) C(29) 127.0(3) . . . yes
C(25) N(6) C(29) 120.1(3) . . . yes
Cu(3) N(7) C(35) 100.9(2) . . . yes
Cu(3) N(7) C(41) 103.0(2) . . . yes
Cu(3) N(7) C(47) 116.0(2) . . . yes
C(35) N(7) C(41) 112.2(2) . . . yes
C(35) N(7) C(47) 112.8(2) . . . yes
C(41) N(7) C(47) 111.2(2) . . . yes
Cu(3) N(8) C(36) 113.6(2) . . . yes
Cu(3) N(8) C(40) 126.5(3) . . . yes
C(36) N(8) C(40) 119.9(3) . . . yes
Cu(3) N(9) C(42) 114.1(2) . . . yes
Cu(3) N(9) C(46) 126.1(3) . . . yes
C(42) N(9) C(46) 119.8(3) . . . yes
Cu(4) N(10) C(52) 101.8(2) . . . yes
Cu(4) N(10) C(58) 102.3(2) . . . yes
Cu(4) N(10) C(64) 118.9(2) . . . yes
C(52) N(10) C(58) 110.1(2) . . . yes
C(52) N(10) C(64) 111.6(2) . . . yes
C(58) N(10) C(64) 111.3(2) . . . yes
Cu(4) N(11) C(53) 112.9(2) . . . yes
Cu(4) N(11) C(57) 127.0(3) . . . yes
C(53) N(11) C(57) 120.1(3) . . . yes
Cu(4) N(12) C(59) 113.4(2) . . . yes
Cu(4) N(12) C(63) 127.7(3) . . . yes
C(59) N(12) C(63) 119.0(3) . . . yes
N(1) C(1) C(2) 110.5(2) . . . yes
N(2) C(2) C(1) 115.2(3) . . . yes
N(2) C(2) C(3) 122.3(3) . . . yes
C(1) C(2) C(3) 122.5(3) . . . yes
C(2) C(3) C(4) 118.6(3) . . . yes
C(3) C(4) C(5) 118.9(3) . . . yes
C(4) C(5) C(6) 119.4(3) . . . yes
N(2) C(6) C(5) 122.0(3) . . . yes
N(1) C(7) C(8) 111.4(2) . . . yes
N(3) C(8) C(7) 115.7(3) . . . yes
N(3) C(8) C(9) 120.9(3) . . . yes
C(7) C(8) C(9) 123.4(3) . . . yes
C(8) C(9) C(10) 119.4(3) . . . yes
C(9) C(10) C(11) 119.9(3) . . . yes
C(10) C(11) C(12) 118.4(3) . . . yes
N(3) C(12) C(11) 122.3(3) . . . yes
N(1) C(13) C(14) 111.4(3) . . . yes
N(1) C(13) C(15) 108.8(2) . . . yes
N(1) C(13) C(16) 110.1(2) . . . yes
C(14) C(13) C(15) 108.9(3) . . . yes
C(14) C(13) C(16) 108.8(3) . . . yes
C(15) C(13) C(16) 108.8(3) . . . yes
N(4) C(18) C(19) 111.9(2) . . . yes
N(5) C(19) C(18) 116.4(3) . . . yes
N(5) C(19) C(20) 121.9(3) . . . yes
C(18) C(19) C(20) 121.6(3) . . . yes
C(19) C(20) C(21) 119.9(3) . . . yes
C(20) C(21) C(22) 118.4(3) . . . yes
C(21) C(22) C(23) 118.7(3) . . . yes
N(5) C(23) C(22) 122.3(3) . . . yes
N(4) C(24) C(25) 111.7(3) . . . yes
N(6) C(25) C(24) 116.2(3) . . . yes
N(6) C(25) C(26) 121.4(3) . . . yes
C(24) C(25) C(26) 122.4(3) . . . yes
C(25) C(26) C(27) 119.1(4) . . . yes
C(26) C(27) C(28) 118.9(3) . . . yes
C(27) C(28) C(29) 119.4(3) . . . yes
N(6) C(29) C(28) 121.1(4) . . . yes
N(4) C(30) C(31) 111.6(3) . . . yes
N(4) C(30) C(32) 109.3(2) . . . yes
N(4) C(30) C(33) 108.7(2) . . . yes
C(31) C(30) C(32) 108.6(3) . . . yes
C(31) C(30) C(33) 108.5(3) . . . yes
C(32) C(30) C(33) 110.1(3) . . . yes
N(7) C(35) C(36) 110.9(2) . . . yes
N(8) C(36) C(35) 115.7(3) . . . yes
N(8) C(36) C(37) 122.3(3) . . . yes
C(35) C(36) C(37) 122.0(3) . . . yes
C(36) C(37) C(38) 117.8(4) . . . yes
C(37) C(38) C(39) 120.6(4) . . . yes
C(38) C(39) C(40) 119.1(4) . . . yes
N(8) C(40) C(39) 120.3(4) . . . yes
N(7) C(41) C(42) 111.2(3) . . . yes
N(9) C(42) C(41) 115.8(3) . . . yes
N(9) C(42) C(43) 121.2(4) . . . yes
C(41) C(42) C(43) 122.9(4) . . . yes
C(42) C(43) C(44) 117.7(4) . . . yes
C(43) C(44) C(45) 120.9(4) . . . yes
C(44) C(45) C(46) 117.6(4) . . . yes
N(9) C(46) C(45) 122.7(4) . . . yes
N(7) C(47) C(48) 109.8(2) . . . yes
N(7) C(47) C(49) 111.5(3) . . . yes
N(7) C(47) C(50) 109.3(2) . . . yes
C(48) C(47) C(49) 109.2(3) . . . yes
C(48) C(47) C(50) 108.1(3) . . . yes
C(49) C(47) C(50) 108.9(3) . . . yes
N(10) C(52) C(53) 111.5(3) . . . yes
N(11) C(53) C(52) 116.5(3) . . . yes
N(11) C(53) C(54) 120.7(3) . . . yes
C(52) C(53) C(54) 122.7(3) . . . yes
C(53) C(54) C(55) 118.6(4) . . . yes
C(54) C(55) C(56) 119.7(4) . . . yes
C(55) C(56) C(57) 119.9(4) . . . yes
N(11) C(57) C(56) 121.0(4) . . . yes
N(10) C(58) C(59) 111.0(3) . . . yes
N(12) C(59) C(58) 115.6(3) . . . yes
N(12) C(59) C(60) 122.3(3) . . . yes
C(58) C(59) C(60) 122.1(3) . . . yes
C(59) C(60) C(61) 118.7(4) . . . yes
C(60) C(61) C(62) 119.3(4) . . . yes
C(61) C(62) C(63) 119.9(4) . . . yes
N(12) C(63) C(62) 120.9(4) . . . yes
N(10) C(64) C(65) 109.3(2) . . . yes
N(10) C(64) C(66) 112.1(3) . . . yes
N(10) C(64) C(67) 108.0(2) . . . yes
C(65) C(64) C(66) 108.8(3) . . . yes
C(65) C(64) C(67) 109.7(3) . . . yes
C(66) C(64) C(67) 108.9(3) . . . yes

loop_
_geom_bond_atom_site_label_1
_geom_bond_atom_site_label_2
_geom_bond_distance
_geom_bond_site_symmetry_1
_geom_bond_site_symmetry_2
_geom_bond_publ_flag
Cu(1) O(1) 2.017(2) . . yes
Cu(1) N(1) 2.064(2) . . yes
Cu(1) N(2) 1.936(3) . . yes
Cu(1) N(3) 1.964(3) . . yes
Cu(2) O(2) 2.018(2) . . yes
Cu(2) N(4) 2.073(3) . . yes
Cu(2) N(5) 1.944(3) . . yes
Cu(2) N(6) 1.968(3) . . yes
Cu(3) O(3) 2.001(2) . . yes
Cu(3) N(7) 2.072(3) . . yes
Cu(3) N(8) 1.936(3) . . yes
Cu(3) N(9) 1.938(3) . . yes
Cu(4) O(4) 2.023(2) . . yes
Cu(4) N(10) 2.074(3) . . yes
Cu(4) N(11) 1.939(3) . . yes
Cu(4) N(12) 1.963(3) . . yes
Cl(1) O(5) 1.449(2) . . yes
Cl(1) O(6) 1.428(3) . . yes
Cl(1) O(7) 1.424(3) . . yes
Cl(1) O(8) 1.428(3) . . yes
Cl(2) O(9) 1.421(3) . . yes
Cl(2) O(10) 1.426(3) . . yes
Cl(2) O(11) 1.435(3) . . yes
Cl(2) O(12) 1.437(3) . . yes
Cl(3) O(13) 1.433(3) . . yes
Cl(3) O(14) 1.440(3) . . yes
Cl(3) O(15) 1.428(3) . . yes
Cl(3) O(16) 1.437(3) . . yes
Cl(4) O(17) 1.442(3) . . yes
Cl(4) O(18) 1.430(3) . . yes
Cl(4) O(19) 1.423(3) . . yes
Cl(4) O(20) 1.418(3) . . yes
Cl(5) O(21) 1.439(3) . . yes
Cl(5) O(22) 1.400(3) . . yes
Cl(5) O(23) 1.411(3) . . yes
Cl(5) O(24) 1.442(3) . . yes
Cl(6) O(25) 1.434(3) . . yes
Cl(6) O(26) 1.419(3) . . yes
Cl(6) O(27) 1.405(3) . . yes
Cl(6) O(28) 1.417(4) . . yes
Cl(7) O(29) 1.450(3) . . yes
Cl(7) O(30) 1.418(3) . . yes
Cl(7) O(31) 1.409(3) . . yes
Cl(7) O(32) 1.452(3) . . yes
Cl(8) O(33) 1.457(3) . . yes
Cl(8) O(34) 1.415(3) . . yes
Cl(8) O(35) 1.417(3) . . yes
Cl(8) O(36) 1.431(3) . . yes
O(1) C(17) 1.449(4) . . yes
O(2) C(34) 1.431(5) . . yes
O(3) C(51) 1.443(4) . . yes
O(4) C(68) 1.460(5) . . yes
N(1) C(1) 1.500(4) . . yes
N(1) C(7) 1.503(4) . . yes
N(1) C(13) 1.549(4) . . yes
N(2) C(2) 1.334(4) . . yes
N(2) C(6) 1.350(4) . . yes
N(3) C(8) 1.354(4) . . yes
N(3) C(12) 1.349(4) . . yes
N(4) C(18) 1.496(4) . . yes
N(4) C(24) 1.490(4) . . yes
N(4) C(30) 1.549(4) . . yes
N(5) C(19) 1.343(4) . . yes
N(5) C(23) 1.344(4) . . yes
N(6) C(25) 1.336(5) . . yes
N(6) C(29) 1.360(4) . . yes
N(7) C(35) 1.500(4) . . yes
N(7) C(41) 1.498(4) . . yes
N(7) C(47) 1.541(4) . . yes
N(8) C(36) 1.319(4) . . yes
N(8) C(40) 1.358(4) . . yes
N(9) C(42) 1.338(5) . . yes
N(9) C(46) 1.351(5) . . yes
N(10) C(52) 1.506(4) . . yes
N(10) C(58) 1.503(4) . . yes
N(10) C(64) 1.551(4) . . yes
N(11) C(53) 1.340(5) . . yes
N(11) C(57) 1.363(4) . . yes
N(12) C(59) 1.346(5) . . yes
N(12) C(63) 1.344(4) . . yes
C(1) C(2) 1.503(4) . . yes
C(2) C(3) 1.383(4) . . yes
C(3) C(4) 1.398(5) . . yes
C(4) C(5) 1.373(5) . . yes
C(5) C(6) 1.378(4) . . yes
C(7) C(8) 1.505(4) . . yes
C(8) C(9) 1.389(4) . . yes
C(9) C(10) 1.374(5) . . yes
C(10) C(11) 1.386(6) . . yes
C(11) C(12) 1.377(5) . . yes
C(13) C(14) 1.543(4) . . yes
C(13) C(15) 1.518(4) . . yes
C(13) C(16) 1.520(4) . . yes
C(18) C(19) 1.500(4) . . yes
C(19) C(20) 1.377(4) . . yes
C(20) C(21) 1.378(5) . . yes
C(21) C(22) 1.397(6) . . yes
C(22) C(23) 1.383(5) . . yes
C(24) C(25) 1.500(4) . . yes
C(25) C(26) 1.393(4) . . yes
C(26) C(27) 1.391(5) . . yes
C(27) C(28) 1.396(6) . . yes
C(28) C(29) 1.381(6) . . yes
C(30) C(31) 1.537(4) . . yes
C(30) C(32) 1.529(4) . . yes
C(30) C(33) 1.536(5) . . yes
C(35) C(36) 1.503(4) . . yes
C(36) C(37) 1.408(4) . . yes
C(37) C(38) 1.368(7) . . yes
C(38) C(39) 1.370(7) . . yes
C(39) C(40) 1.398(6) . . yes
C(41) C(42) 1.508(5) . . yes
C(42) C(43) 1.406(5) . . yes
C(43) C(44) 1.382(7) . . yes
C(44) C(45) 1.395(8) . . yes
C(45) C(46) 1.365(6) . . yes
C(47) C(48) 1.524(4) . . yes
C(47) C(49) 1.542(5) . . yes
C(47) C(50) 1.535(4) . . yes
C(52) C(53) 1.506(4) . . yes
C(53) C(54) 1.396(5) . . yes
C(54) C(55) 1.391(6) . . yes
C(55) C(56) 1.369(7) . . yes
C(56) C(57) 1.363(7) . . yes
C(58) C(59) 1.501(4) . . yes
C(59) C(60) 1.393(5) . . yes
C(60) C(61) 1.366(6) . . yes
C(61) C(62) 1.382(7) . . yes
C(62) C(63) 1.389(6) . . yes
C(64) C(65) 1.532(5) . . yes
C(64) C(66) 1.532(5) . . yes
C(64) C(67) 1.525(4) . . yes

loop_
_geom_torsion_atom_site_label_1
_geom_torsion_atom_site_label_2
_geom_torsion_atom_site_label_3
_geom_torsion_atom_site_label_4
_geom_torsion
_geom_torsion_site_symmetry_1
_geom_torsion_site_symmetry_2
_geom_torsion_site_symmetry_3
_geom_torsion_site_symmetry_4
_geom_torsion_publ_flag
Cu(1) N(1) C(1) C(2) -37.0(3) . . . . yes
Cu(1) N(1) C(7) C(8) 37.3(3) . . . . yes
Cu(1) N(1) C(13) C(14) -174.2(2) . . . . yes
Cu(1) N(1) C(13) C(15) -54.1(3) . . . . yes
Cu(1) N(1) C(13) C(16) 65.0(3) . . . . yes
Cu(1) N(2) C(2) C(1) -1.4(3) . . . . yes
Cu(1) N(2) C(2) C(3) 178.7(2) . . . . yes
Cu(1) N(2) C(6) C(5) -178.7(2) . . . . yes
Cu(1) N(3) C(8) C(7) 2.8(3) . . . . yes
Cu(1) N(3) C(8) C(9) -178.0(2) . . . . yes
Cu(1) N(3) C(12) C(11) 176.8(3) . . . . yes
Cu(2) N(4) C(18) C(19) -33.1(3) . . . . yes
Cu(2) N(4) C(24) C(25) 35.9(3) . . . . yes
Cu(2) N(4) C(30) C(31) 179.3(2) . . . . yes
Cu(2) N(4) C(30) C(32) -60.6(3) . . . . yes
Cu(2) N(4) C(30) C(33) 59.6(3) . . . . yes
Cu(2) N(5) C(19) C(18) -1.8(3) . . . . yes
Cu(2) N(5) C(19) C(20) -178.9(3) . . . . yes
Cu(2) N(5) C(23) C(22) 179.6(3) . . . . yes
Cu(2) N(6) C(25) C(24) 3.1(4) . . . . yes
Cu(2) N(6) C(25) C(26) -178.2(3) . . . . yes
Cu(2) N(6) C(29) C(28) 179.9(3) . . . . yes
Cu(3) N(7) C(35) C(36) 38.2(3) . . . . yes
Cu(3) N(7) C(41) C(42) -34.2(3) . . . . yes
Cu(3) N(7) C(47) C(48) 64.6(3) . . . . yes
Cu(3) N(7) C(47) C(49) -174.2(2) . . . . yes
Cu(3) N(7) C(47) C(50) -53.8(3) . . . . yes
Cu(3) N(8) C(36) C(35) 3.6(3) . . . . yes
Cu(3) N(8) C(36) C(37) -176.7(3) . . . . yes
Cu(3) N(8) C(40) C(39) 176.5(3) . . . . yes
Cu(3) N(9) C(42) C(41) -2.2(4) . . . . yes
Cu(3) N(9) C(42) C(43) 179.6(3) . . . . yes
Cu(3) N(9) C(46) C(45) 179.8(3) . . . . yes
Cu(4) N(10) C(52) C(53) 34.8(3) . . . . yes
Cu(4) N(10) C(58) C(59) -38.0(3) . . . . yes
Cu(4) N(10) C(64) C(65) 59.4(3) . . . . yes
Cu(4) N(10) C(64) C(66) -179.9(2) . . . . yes
Cu(4) N(10) C(64) C(67) -59.9(3) . . . . yes
Cu(4) N(11) C(53) C(52) 2.2(4) . . . . yes
Cu(4) N(11) C(53) C(54) 179.0(3) . . . . yes
Cu(4) N(11) C(57) C(56) -178.1(3) . . . . yes
Cu(4) N(12) C(59) C(58) -0.5(4) . . . . yes
Cu(4) N(12) C(59) C(60) -179.9(3) . . . . yes
Cu(4) N(12) C(63) C(62) -177.9(3) . . . . yes
O(1) Cu(1) N(1) C(1) 113(17) . . . . yes
O(1) Cu(1) N(1) C(7) -130(17) . . . . yes
O(1) Cu(1) N(1) C(13) -8(17) . . . . yes
O(1) Cu(1) N(2) C(2) 163.4(2) . . . . yes
O(1) Cu(1) N(2) C(6) -17.8(3) . . . . yes
O(1) Cu(1) N(3) C(8) -164.5(2) . . . . yes
O(1) Cu(1) N(3) C(12) 17.8(3) . . . . yes
O(2) Cu(2) N(4) C(18) -60(1) . . . . yes
O(2) Cu(2) N(4) C(24) 55(1) . . . . yes
O(2) Cu(2) N(4) C(30) 177(1) . . . . yes
O(2) Cu(2) N(5) C(19) 161.4(2) . . . . yes
O(2) Cu(2) N(5) C(23) -17.2(3) . . . . yes
O(2) Cu(2) N(6) C(25) -161.2(2) . . . . yes
O(2) Cu(2) N(6) C(29) 20.1(3) . . . . yes
O(3) Cu(3) N(7) C(35) 87(5) . . . . yes
O(3) Cu(3) N(7) C(41) -28(5) . . . . yes
O(3) Cu(3) N(7) C(47) -150(5) . . . . yes
O(3) Cu(3) N(8) C(36) -163.1(2) . . . . yes
O(3) Cu(3) N(8) C(40) 20.4(3) . . . . yes
O(3) Cu(3) N(9) C(42) 164.2(2) . . . . yes
O(3) Cu(3) N(9) C(46) -16.1(3) . . . . yes
O(4) Cu(4) N(10) C(52) 74(1) . . . . yes
O(4) Cu(4) N(10) C(58) -39(1) . . . . yes
O(4) Cu(4) N(10) C(64) -162.6(10) . . . . yes
O(4) Cu(4) N(11) C(53) -158.1(2) . . . . yes
O(4) Cu(4) N(11) C(57) 21.9(3) . . . . yes
O(4) Cu(4) N(12) C(59) 155.8(2) . . . . yes
O(4) Cu(4) N(12) C(63) -25.3(3) . . . . yes
N(1) Cu(1) O(1) C(17) 168(17) . . . . yes
N(1) Cu(1) N(2) C(2) -16.9(2) . . . . yes
N(1) Cu(1) N(2) C(6) 161.9(3) . . . . yes
N(1) Cu(1) N(3) C(8) 15.8(2) . . . . yes
N(1) Cu(1) N(3) C(12) -161.9(3) . . . . yes
N(1) C(1) C(2) N(2) 27.8(4) . . . . yes
N(1) C(1) C(2) C(3) -152.4(3) . . . . yes
N(1) C(7) C(8) N(3) -29.0(4) . . . . yes
N(1) C(7) C(8) C(9) 151.9(3) . . . . yes
N(2) Cu(1) O(1) C(17) -107.5(3) . . . . yes
N(2) Cu(1) N(1) C(1) 29.4(2) . . . . yes
N(2) Cu(1) N(1) C(7) 145.4(2) . . . . yes
N(2) Cu(1) N(1) C(13) -92.7(2) . . . . yes
N(2) Cu(1) N(3) C(8) -11.9(6) . . . . yes
N(2) Cu(1) N(3) C(12) 170.4(4) . . . . yes
N(2) C(2) C(3) C(4) -0.3(5) . . . . yes
N(2) C(6) C(5) C(4) 0.6(5) . . . . yes
N(3) Cu(1) O(1) C(17) 66.9(3) . . . . yes
N(3) Cu(1) N(1) C(1) -144.9(2) . . . . yes
N(3) Cu(1) N(1) C(7) -28.9(2) . . . . yes
N(3) Cu(1) N(1) C(13) 93.0(2) . . . . yes
N(3) Cu(1) N(2) C(2) 10.9(6) . . . . yes
N(3) Cu(1) N(2) C(6) -170.4(4) . . . . yes
N(3) C(8) C(9) C(10) 0.9(5) . . . . yes
N(3) C(12) C(11) C(10) 0.6(5) . . . . yes
N(4) Cu(2) O(2) C(34) -15(1) . . . . yes
N(4) Cu(2) N(5) C(19) -14.6(2) . . . . yes
N(4) Cu(2) N(5) C(23) 166.8(3) . . . . yes
N(4) Cu(2) N(6) C(25) 14.8(2) . . . . yes
N(4) Cu(2) N(6) C(29) -163.9(3) . . . . yes
N(4) C(18) C(19) N(5) 25.5(4) . . . . yes
N(4) C(18) C(19) C(20) -157.5(3) . . . . yes
N(4) C(24) C(25) N(6) -28.3(4) . . . . yes
N(4) C(24) C(25) C(26) 153.0(3) . . . . yes
N(5) Cu(2) O(2) C(34) -101.2(3) . . . . yes
N(5) Cu(2) N(4) C(18) 26.0(2) . . . . yes
N(5) Cu(2) N(4) C(24) 141.8(2) . . . . yes
N(5) Cu(2) N(4) C(30) -95.6(2) . . . . yes
N(5) Cu(2) N(6) C(25) -31.9(6) . . . . yes
N(5) Cu(2) N(6) C(29) 149.4(4) . . . . yes
N(5) C(19) C(20) C(21) -0.5(5) . . . . yes
N(5) C(23) C(22) C(21) -1.3(6) . . . . yes
N(6) Cu(2) O(2) C(34) 67.5(3) . . . . yes
N(6) Cu(2) N(4) C(18) -143.4(2) . . . . yes
N(6) Cu(2) N(4) C(24) -27.6(2) . . . . yes
N(6) Cu(2) N(4) C(30) 95.0(2) . . . . yes
N(6) Cu(2) N(5) C(19) 32.1(6) . . . . yes
N(6) Cu(2) N(5) C(23) -146.6(4) . . . . yes
N(6) C(25) C(26) C(27) -1.8(5) . . . . yes
N(6) C(29) C(28) C(27) -2.0(6) . . . . yes
N(7) Cu(3) O(3) C(51) -44(5) . . . . yes
N(7) Cu(3) N(8) C(36) 15.9(2) . . . . yes
N(7) Cu(3) N(8) C(40) -160.6(3) . . . . yes
N(7) Cu(3) N(9) C(42) -14.9(2) . . . . yes
N(7) Cu(3) N(9) C(46) 164.9(3) . . . . yes
N(7) C(35) C(36) N(8) -30.7(4) . . . . yes
N(7) C(35) C(36) C(37) 149.6(3) . . . . yes
N(7) C(41) C(42) N(9) 26.4(4) . . . . yes
N(7) C(41) C(42) C(43) -155.4(3) . . . . yes
N(8) Cu(3) O(3) C(51) 72.3(3) . . . . yes
N(8) Cu(3) N(7) C(35) -29.5(2) . . . . yes
N(8) Cu(3) N(7) C(41) -145.5(2) . . . . yes
N(8) Cu(3) N(7) C(47) 92.7(2) . . . . yes
N(8) Cu(3) N(9) C(42) 21.9(6) . . . . yes
N(8) Cu(3) N(9) C(46) -158.3(5) . . . . yes
N(8) C(36) C(37) C(38) 0.0(5) . . . . yes
N(8) C(40) C(39) C(38) -0.4(6) . . . . yes
N(9) Cu(3) O(3) C(51) -99.9(3) . . . . yes
N(9) Cu(3) N(7) C(35) 142.9(2) . . . . yes
N(9) Cu(3) N(7) C(41) 26.9(2) . . . . yes
N(9) Cu(3) N(7) C(47) -94.9(2) . . . . yes
N(9) Cu(3) N(8) C(36) -20.9(7) . . . . yes
N(9) Cu(3) N(8) C(40) 162.6(5) . . . . yes
N(9) C(42) C(43) C(44) 0.4(5) . . . . yes
N(9) C(46) C(45) C(44) 0.8(6) . . . . yes
N(10) Cu(4) O(4) C(68) -42(1) . . . . yes
N(10) Cu(4) N(11) C(53) 15.4(2) . . . . yes
N(10) Cu(4) N(11) C(57) -164.6(3) . . . . yes
N(10) Cu(4) N(12) C(59) -17.9(2) . . . . yes
N(10) Cu(4) N(12) C(63) 161.0(3) . . . . yes
N(10) C(52) C(53) N(11) -27.1(4) . . . . yes
N(10) C(52) C(53) C(54) 156.1(3) . . . . yes
N(10) C(58) C(59) N(12) 27.9(4) . . . . yes
N(10) C(58) C(59) C(60) -152.7(3) . . . . yes
N(11) Cu(4) O(4) C(68) 59.1(4) . . . . yes
N(11) Cu(4) N(10) C(52) -27.4(2) . . . . yes
N(11) Cu(4) N(10) C(58) -141.4(2) . . . . yes
N(11) Cu(4) N(10) C(64) 95.6(2) . . . . yes
N(11) Cu(4) N(12) C(59) 21.1(6) . . . . yes
N(11) Cu(4) N(12) C(63) -160.0(4) . . . . yes
N(11) C(53) C(54) C(55) -0.1(5) . . . . yes
N(11) C(57) C(56) C(55) -1.7(6) . . . . yes
N(12) Cu(4) O(4) C(68) -111.5(3) . . . . yes
N(12) Cu(4) N(10) C(52) 144.2(2) . . . . yes
N(12) Cu(4) N(10) C(58) 30.3(2) . . . . yes
N(12) Cu(4) N(10) C(64) -92.7(2) . . . . yes
N(12) Cu(4) N(11) C(53) -23.6(6) . . . . yes
N(12) Cu(4) N(11) C(57) 156.4(5) . . . . yes
N(12) C(59) C(60) C(61) -2.1(5) . . . . yes
N(12) C(63) C(62) C(61) -2.0(6) . . . . yes
C(1) N(1) C(7) C(8) 146.6(2) . . . . yes
C(1) N(1) C(13) C(14) 68.4(3) . . . . yes
C(1) N(1) C(13) C(15) -171.5(2) . . . . yes
C(1) N(1) C(13) C(16) -52.4(3) . . . . yes
C(1) C(2) N(2) C(6) 179.7(3) . . . . yes
C(1) C(2) C(3) C(4) 179.8(3) . . . . yes
C(2) N(2) C(6) C(5) 0.0(5) . . . . yes
C(2) C(1) N(1) C(7) -146.0(2) . . . . yes
C(2) C(1) N(1) C(13) 88.3(3) . . . . yes
C(2) C(3) C(4) C(5) 1.0(5) . . . . yes
C(3) C(2) N(2) C(6) -0.1(5) . . . . yes
C(3) C(4) C(5) C(6) -1.1(5) . . . . yes
C(7) N(1) C(13) C(14) -57.4(3) . . . . yes
C(7) N(1) C(13) C(15) 62.7(3) . . . . yes
C(7) N(1) C(13) C(16) -178.2(2) . . . . yes
C(7) C(8) N(3) C(12) -179.3(3) . . . . yes
C(7) C(8) C(9) C(10) -179.9(3) . . . . yes
C(8) N(3) C(12) C(11) -0.7(5) . . . . yes
C(8) C(7) N(1) C(13) -87.8(3) . . . . yes
C(8) C(9) C(10) C(11) -1.0(5) . . . . yes
C(9) C(8) N(3) C(12) -0.1(4) . . . . yes
C(9) C(10) C(11) C(12) 0.2(5) . . . . yes
C(18) N(4) C(24) C(25) 145.3(3) . . . . yes
C(18) N(4) C(30) C(31) 61.9(3) . . . . yes
C(18) N(4) C(30) C(32) -178.0(3) . . . . yes
C(18) N(4) C(30) C(33) -57.8(3) . . . . yes
C(18) C(19) N(5) C(23) 176.9(3) . . . . yes
C(18) C(19) C(20) C(21) -177.4(3) . . . . yes
C(19) N(5) C(23) C(22) 1.1(5) . . . . yes
C(19) C(18) N(4) C(24) -142.3(3) . . . . yes
C(19) C(18) N(4) C(30) 92.7(3) . . . . yes
C(19) C(20) C(21) C(22) 0.2(5) . . . . yes
C(20) C(19) N(5) C(23) -0.1(5) . . . . yes
C(20) C(21) C(22) C(23) 0.6(6) . . . . yes
C(24) N(4) C(30) C(31) -63.0(3) . . . . yes
C(24) N(4) C(30) C(32) 57.2(3) . . . . yes
C(24) N(4) C(30) C(33) 177.4(3) . . . . yes
C(24) C(25) N(6) C(29) -178.1(3) . . . . yes
C(24) C(25) C(26) C(27) 176.9(3) . . . . yes
C(25) N(6) C(29) C(28) 1.3(5) . . . . yes
C(25) C(24) N(4) C(30) -90.2(3) . . . . yes
C(25) C(26) C(27) C(28) 1.0(6) . . . . yes
C(26) C(25) N(6) C(29) 0.6(5) . . . . yes
C(26) C(27) C(28) C(29) 0.8(6) . . . . yes
C(35) N(7) C(41) C(42) -141.9(3) . . . . yes
C(35) N(7) C(47) C(48) -179.7(2) . . . . yes
C(35) N(7) C(47) C(49) -58.5(3) . . . . yes
C(35) N(7) C(47) C(50) 62.0(3) . . . . yes
C(35) C(36) N(8) C(40) -179.6(3) . . . . yes
C(35) C(36) C(37) C(38) 179.6(3) . . . . yes
C(36) N(8) C(40) C(39) 0.2(5) . . . . yes
C(36) C(35) N(7) C(41) 147.3(3) . . . . yes
C(36) C(35) N(7) C(47) -86.2(3) . . . . yes
C(36) C(37) C(38) C(39) -0.2(6) . . . . yes
C(37) C(36) N(8) C(40) 0.0(5) . . . . yes
C(37) C(38) C(39) C(40) 0.4(6) . . . . yes
C(41) N(7) C(47) C(48) -52.6(3) . . . . yes
C(41) N(7) C(47) C(49) 68.6(3) . . . . yes
C(41) N(7) C(47) C(50) -171.0(3) . . . . yes
C(41) C(42) N(9) C(46) 178.1(3) . . . . yes
C(41) C(42) C(43) C(44) -177.7(3) . . . . yes
C(42) N(9) C(46) C(45) -0.4(5) . . . . yes
C(42) C(41) N(7) C(47) 90.7(3) . . . . yes
C(42) C(43) C(44) C(45) 0.0(6) . . . . yes
C(43) C(42) N(9) C(46) -0.2(5) . . . . yes
C(43) C(44) C(45) C(46) -0.6(6) . . . . yes
C(52) N(10) C(58) C(59) -145.7(3) . . . . yes
C(52) N(10) C(64) C(65) 177.5(3) . . . . yes
C(52) N(10) C(64) C(66) -61.8(3) . . . . yes
C(52) N(10) C(64) C(67) 58.1(3) . . . . yes
C(52) C(53) N(11) C(57) -177.8(3) . . . . yes
C(52) C(53) C(54) C(55) 176.5(3) . . . . yes
C(53) N(11) C(57) C(56) 1.9(5) . . . . yes
C(53) C(52) N(10) C(58) 142.8(3) . . . . yes
C(53) C(52) N(10) C(64) -93.1(3) . . . . yes
C(53) C(54) C(55) C(56) 0.3(6) . . . . yes
C(54) C(53) N(11) C(57) -1.0(5) . . . . yes
C(54) C(55) C(56) C(57) 0.6(6) . . . . yes
C(58) N(10) C(64) C(65) -59.1(3) . . . . yes
C(58) N(10) C(64) C(66) 61.6(3) . . . . yes
C(58) N(10) C(64) C(67) -178.4(3) . . . . yes
C(58) C(59) N(12) C(63) -179.5(3) . . . . yes
C(58) C(59) C(60) C(61) 178.6(3) . . . . yes
C(59) N(12) C(63) C(62) 0.9(5) . . . . yes
C(59) C(58) N(10) C(64) 90.0(3) . . . . yes
C(59) C(60) C(61) C(62) 0.9(5) . . . . yes
C(60) C(59) N(12) C(63) 1.1(5) . . . . yes
C(60) C(61) C(62) C(63) 1.0(6) . . . . yes
C(60) C(61) C(62) C(63) 1.0(6) . . . . yes
